data_4030512
loop_
_publ_author_name
'Darriet, J.'
'Bontchev, R.'
'Dussarrat, C.'
'Weill, F.'
'Darriet, B.'

_publ_section_title
;
 The system BaRuO3-BaBiO3. II. Crystal structure and magnetic properties
 of Ba2RuBiO6
;
_journal_name_full 'European Journal of Solid State and Inorganic Chemistry'
_journal_page_first 287
_journal_page_last 296
_journal_volume 30
_journal_year 1993
_chemical_formula_sum 'Ba2 Bi O6 Ru'
_chemical_formula_weight 680.70
_space_group_IT_number 63
_symmetry_cell_setting orthorhombic
_symmetry_Int_Tables_number 63
_symmetry_space_group_name_Hall '-C 2c 2'
_symmetry_space_group_name_H-M 'C m c m'
_cell_angle_alpha 90.
_cell_angle_beta 90.
_cell_angle_gamma 90.
_cell_formula_units_Z 8
_cell_length_a 6.0357(1)
_cell_length_b 10.3529(2)
_cell_length_c 20.2943(3)
_cell_volume 1268.13(4)
_diffrn_ambient_temperature 293
_diffrn_radiation_probe x-ray
_diffrn_radiation_type CuK\a
_diffrn_radiation_wavelength 1.5418
_exptl_crystal_density_diffrn 7.131
_pd_proc_ls_prof_wR_factor 0.1104
_refine_ls_R_I_factor 0.0759
_cod_data_source_file EJSSIC-1993-30-287-296.cif
_cod_data_source_block Ba2Ru
_cod_original_cell_volume 1268.11(4)
_cod_database_code 4030512

loop_
_symmetry_equiv_pos_site_id
_symmetry_equiv_pos_as_xyz
1 x,y,z
2 -x,-y,1/2+z
3 x,-y,-z
4 -x,y,1/2-z
5 -x,-y,-z
6 x,y,1/2-z
7 -x,y,z
8 x,-y,1/2+z
9 1/2+x,1/2+y,z
10 1/2-x,1/2-y,1/2+z
11 1/2+x,1/2-y,-z
12 1/2-x,1/2+y,1/2-z
13 1/2-x,1/2-y,-z
14 1/2+x,1/2+y,1/2-z
15 1/2-x,1/2+y,z
16 1/2+x,1/2-y,1/2+z

loop_
_atom_site_label
_atom_site_type_symbol
_atom_site_thermal_displace_type
_atom_site_fract_x
_atom_site_fract_y
_atom_site_fract_z
_atom_site_occupancy
_atom_site_U_iso_or_equiv
Bi Bi Uiso 0.50000 0.1708(2) 0.55830(10) 1.000 0.0053(6)
Ru Ru Uiso 0.00000 -0.0112(5) 0.18400(10) 1.000 0.0030(11)
O1 O Uiso 0.25000 0.25000 0.00000 1.000 0.033(4)
O2 O Uiso 0.50000 0.00000 0.00000 1.000 0.033(4)
O3 O Uiso 0.296(4) 0.415(2) 0.1340(10) 1.000 0.033(4)
O4 O Uiso 0.50000 0.676(3) 0.140(2) 1.000 0.033(4)
O5 O Uiso 0.50000 0.624(5) 0.75000 1.000 0.033(4)
O6 O Uiso 0.279(5) 0.398(3) 0.75000 1.000 0.033(4)
Ba1 Ba Uiso 0.00000 0.00000 0.00000 1.000 0.0149(14)
Ba2 Ba Uiso 0.50000 0.1557(3) 0.1443(2) 1.000 0.0038(9)
Ba3 Ba Uiso 0.50000 0.1661(6) 0.75000 1.000 0.0120(14)

loop_
_atom_type_symbol
_atom_type_description
_atom_type_scat_dispersion_real
_atom_type_scat_dispersion_imag
_atom_type_scat_source
Ba Ba -1.0456 8.4617 ' International Tables Vol C Tables 4.2.6.8 and 6.1.1.4'
Bi Bi -4.0111 8.9310 ' International Tables Vol C Tables 4.2.6.8 and 6.1.1.4'
O O 0.0492 0.0322 ' International Tables Vol C Tables 4.2.6.8 and 6.1.1.4'
Ru Ru 0.0552 3.2960 ' International Tables Vol C Tables 4.2.6.8 and 6.1.1.4'

loop_
_geom_angle_atom_site_label_1
_geom_angle_atom_site_label_2
_geom_angle_atom_site_label_3
_geom_angle
_geom_angle_site_symmetry_1
_geom_angle_site_symmetry_3
_geom_angle_publ_flag
O2 Bi O4 167.5(9) 2_655 2_665 yes
O1 Bi O2 90.65(7) 4_655 2_655 yes
O1 Bi O2 90.65(7) 6_555 2_655 yes
O2 Bi O3 92.6(5) 2_655 10_555 yes
O2 Bi O3 92.6(5) 2_655 16_555 yes
O1 Bi O4 97.9(6) 4_655 2_665 yes
O1 Bi O4 97.9(6) 6_555 2_665 yes
O3 Bi O4 78.6(8) 10_555 2_665 yes
O3 Bi O4 78.6(8) 16_555 2_665 yes
O1 Bi O1 92.70(8) 4_655 6_555 yes
O1 Bi O3 176.5(5) 4_655 10_555 yes
O1 Bi O3 88.4(5) 4_655 16_555 yes
O1 Bi O3 88.4(5) 6_555 10_555 yes
O1 Bi O3 176.5(5) 6_555 16_555 yes
O3 Bi O3 90.4(7) 10_555 16_555 yes
Ru Ru O3 125.0(7) 4_555 9_445 yes
Ru Ru O4 114.7(11) 4_555 9_445 yes
Ru Ru O5 41.1(13) 4_555 10_554 yes
Ru Ru O6 53.0(5) 4_555 10_554 yes
Ru Ru O6 53.0(5) 4_555 11_456 yes
Ru Ru O3 125.0(7) 4_555 15_545 yes
O3 Ru O4 98.8(10) 9_445 9_445 yes
O3 Ru O5 98.5(11) 9_445 10_554 yes
O3 Ru O6 172.1(11) 9_445 10_554 yes
O3 Ru O6 99.0(10) 9_445 11_456 yes
O3 Ru O3 88.2(10) 9_445 15_545 yes
O4 Ru O5 155.8(17) 9_445 10_554 yes
O4 Ru O6 76.9(11) 9_445 10_554 yes
O4 Ru O6 76.9(11) 9_445 11_456 yes
O3 Ru O4 98.8(10) 15_545 9_445 yes
O5 Ru O6 83.8(12) 10_554 10_554 yes
O5 Ru O6 83.8(12) 10_554 11_456 yes
O3 Ru O5 98.5(11) 15_545 10_554 yes
O6 Ru O6 73.7(10) 10_554 11_456 yes
O3 Ru O6 99.0(10) 15_545 10_554 yes
O3 Ru O6 172.1(11) 15_545 11_456 yes
Bi O1 Bi 180.00 4_655 10_554 yes
Bi O2 Bi 180.00 2_654 4_655 yes
Bi O3 Ru 175.0(12) 10_554 9_555 yes
Bi O4 Ru 158.5(19) 2_664 9_555 yes
Ru O5 Ru 98(2) 10_555 11_556 yes
Ru O6 Ru 74.1(10) 10_555 11_556 yes

loop_
_geom_bond_atom_site_label_1
_geom_bond_atom_site_label_2
_geom_bond_distance
_geom_bond_site_symmetry_2
_geom_bond_publ_flag
Bi O2 2.128(2) 2_655 yes
Bi O4 2.30(4) 2_665 yes
Bi O1 2.0854(14) 4_655 yes
Bi O1 2.0854(14) 6_555 yes
Bi O3 2.52(2) 10_555 yes
Bi O3 2.52(2) 16_555 yes
Ru Ru 2.679(3) 4_555 yes
Ru O3 1.77(2) 9_445 yes
Ru O4 2.13(3) 9_445 yes
Ru O5 1.78(3) 10_554 yes
Ru O6 2.22(2) 10_554 yes
Ru O6 2.22(2) 11_456 yes
Ru O3 1.77(2) 15_545 yes
